data_4086298
loop_
_publ_author_name
'Gu, Xiaoxia'
'Zhang, Lijun'
'Zhu, Xiancui'
'Wang, Shaowu'
'Zhou, Shuangliu'
'Wei, Yun'
'Zhang, Guangchao'
'Mu, Xiaolong'
'Huang, Zeming'
'Hong, Dongjing'
'Zhang, Feng'

_publ_section_title
;
 Synthesis of Bis(NHC)-Based CNC-Pincer Rare-Earth-Metal Amido Complexes
 and Their Application for the Hydrophosphination of Heterocumulenes
;
_journal_issue 18
_journal_name_full Organometallics
_journal_page_first 4553
_journal_paper_doi 10.1021/acs.organomet.5b00628
_journal_volume 34
_journal_year 2015
_chemical_formula_sum 'C22 H23 N5'
_chemical_formula_weight 357.45
_chemical_name_systematic
; 
 ? 
;
_space_group_IT_number 2
_symmetry_cell_setting triclinic
_symmetry_space_group_name_Hall '-P 1'
_symmetry_space_group_name_H-M 'P -1'
_atom_sites_solution_hydrogens geom
_atom_sites_solution_primary direct
_atom_sites_solution_secondary difmap
_audit_creation_method SHELXL-97
_cell_angle_alpha 91.658(2)
_cell_angle_beta 100.274(2)
_cell_angle_gamma 113.611(2)
_cell_formula_units_Z 4
_cell_length_a 10.2958(16)
_cell_length_b 11.9008(18)
_cell_length_c 17.378(3)
_cell_measurement_reflns_used 6386
_cell_measurement_temperature 293(2)
_cell_measurement_theta_max 0.00
_cell_measurement_theta_min 0.00
_cell_volume 1907.8(5)
_computing_cell_refinement 'Bruker SMART'
_computing_data_collection 'Bruker SMART'
_computing_data_reduction 'Bruker SAINT'
_computing_molecular_graphics 'Bruker SHELXTL'
_computing_publication_material 'Bruker SHELXTL'
_computing_structure_refinement 'SHELXL-97 (Sheldrick, 1997)'
_computing_structure_solution 'SHELXS-97 (Sheldrick, 1990)'
_diffrn_ambient_temperature 293(2)
_diffrn_measured_fraction_theta_full 0.968
_diffrn_measured_fraction_theta_max 0.968
_diffrn_measurement_device_type 'CCD area detector'
_diffrn_measurement_method 'phi and omega scans'
_diffrn_radiation_monochromator graphite
_diffrn_radiation_source 'fine-focus sealed tube'
_diffrn_radiation_type MoK\a
_diffrn_radiation_wavelength 0.71073
_diffrn_reflns_av_R_equivalents 0.0283
_diffrn_reflns_av_sigmaI/netI 0.0457
_diffrn_reflns_limit_h_max 12
_diffrn_reflns_limit_h_min -13
_diffrn_reflns_limit_k_max 15
_diffrn_reflns_limit_k_min -14
_diffrn_reflns_limit_l_max 21
_diffrn_reflns_limit_l_min -22
_diffrn_reflns_number 16276
_diffrn_reflns_theta_full 27.60
_diffrn_reflns_theta_max 27.60
_diffrn_reflns_theta_min 1.88
_exptl_absorpt_coefficient_mu 0.077
_exptl_absorpt_correction_T_max 0.9901
_exptl_absorpt_correction_T_min 0.9878
_exptl_absorpt_correction_type multi-scan
_exptl_crystal_colour colorless
_exptl_crystal_density_diffrn 1.244
_exptl_crystal_density_method 'not measured'
_exptl_crystal_description block
_exptl_crystal_F_000 760
_exptl_crystal_size_max 0.16
_exptl_crystal_size_mid 0.14
_exptl_crystal_size_min 0.13
_refine_diff_density_max 0.209
_refine_diff_density_min -0.248
_refine_diff_density_rms 0.049
_refine_ls_extinction_method none
_refine_ls_goodness_of_fit_ref 1.032
_refine_ls_hydrogen_treatment mixed
_refine_ls_matrix_type full
_refine_ls_number_parameters 495
_refine_ls_number_reflns 8571
_refine_ls_number_restraints 0
_refine_ls_restrained_S_all 1.032
_refine_ls_R_factor_all 0.0954
_refine_ls_R_factor_gt 0.0604
_refine_ls_shift/su_max 0.026
_refine_ls_shift/su_mean 0.000
_refine_ls_structure_factor_coef Fsqd
_refine_ls_weighting_details 'calc w=1/[\s^2^(Fo^2^)+(0.0933P)^2^+0.5627P] where P=(Fo^2^+2Fc^2^)/3'
_refine_ls_weighting_scheme calc
_refine_ls_wR_factor_gt 0.1705
_refine_ls_wR_factor_ref 0.1931
_reflns_number_gt 5503
_reflns_number_total 8571
_reflns_threshold_expression >2sigma(I)
_cod_data_source_file om5b00628_si_003.cif
_cod_data_source_block 7
_cod_depositor_comments
;
The following automatic conversions were performed:

'_symmetry_cell_setting' value 'Triclinic' changed to 'triclinic'
according to
/usr/data/users/saulius/crontab/automatic-downloads/current/ACS/lib/dictionaries/cif_core.dic
dictionary named 'cif_core.dic' version 2.4.2 from 2011-04-26.

Automatic conversion script
Id: cif_fix_values 3271 2015-04-21 07:52:19Z andrius 
;
_cod_original_sg_symbol_H-M P-1
_cod_database_code 4086298

loop_
_symmetry_equiv_pos_as_xyz
'x, y, z'
'-x, -y, -z'

loop_
_atom_site_label
_atom_site_type_symbol
_atom_site_fract_x
_atom_site_fract_y
_atom_site_fract_z
_atom_site_U_iso_or_equiv
_atom_site_adp_type
_atom_site_occupancy
_atom_site_symmetry_multiplicity
_atom_site_calc_flag
_atom_site_refinement_flags
C43 C 0.3374(3) 0.1697(3) 0.65666(18) 0.0801(9) Uani 1 1 d .
H43A H 0.3548 0.1195 0.6959 0.120 Uiso 1 1 calc R
H43B H 0.2440 0.1247 0.6230 0.120 Uiso 1 1 calc R
H43C H 0.3397 0.2436 0.6818 0.120 Uiso 1 1 calc R
C21 C 0.6119(3) 0.6417(3) 0.0909(2) 0.0848(10) Uani 1 1 d .
H21A H 0.6508 0.6885 0.1419 0.127 Uiso 1 1 calc R
H21B H 0.6617 0.6889 0.0530 0.127 Uiso 1 1 calc R
H21C H 0.6246 0.5661 0.0926 0.127 Uiso 1 1 calc R
C17 C 0.0126(3) 0.8589(4) 0.2206(2) 0.0913(10) Uani 1 1 d .
H17A H 0.0427 0.9259 0.2612 0.137 Uiso 1 1 calc R
H17B H -0.0404 0.7827 0.2400 0.137 Uiso 1 1 calc R
H17C H -0.0482 0.8711 0.1759 0.137 Uiso 1 1 calc R
C19 C 0.2501(4) 0.5434(3) 0.1080(2) 0.0896(10) Uani 1 1 d .
H19 H 0.1723 0.4919 0.1285 0.107 Uiso 1 1 calc R
C20 C 0.3619(4) 0.5221(3) 0.1020(2) 0.0832(10) Uani 1 1 d .
H20 H 0.3748 0.4528 0.1183 0.100 Uiso 1 1 calc R
C22 C 0.1890(3) 0.5961(3) -0.11514(19) 0.0788(9) Uani 1 1 d .
H22A H 0.1548 0.6588 -0.1279 0.118 Uiso 1 1 calc R
H22B H 0.1442 0.5526 -0.0746 0.118 Uiso 1 1 calc R
H22C H 0.1648 0.5393 -0.1612 0.118 Uiso 1 1 calc R
C10 C 1.0181(3) 1.1848(3) 0.0475(2) 0.0760(8) Uani 1 1 d .
H10A H 1.0048 1.2576 0.0338 0.114 Uiso 1 1 calc R
H10B H 1.0423 1.1507 0.0043 0.114 Uiso 1 1 calc R
H10C H 1.0952 1.2058 0.0929 0.114 Uiso 1 1 calc R
C32 C -0.1995(3) 0.2573(3) 0.32216(18) 0.0708(8) Uani 1 1 d .
H32A H -0.2082 0.3191 0.3551 0.106 Uiso 1 1 calc R
H32B H -0.2644 0.1769 0.3313 0.106 Uiso 1 1 calc R
H32C H -0.2237 0.2691 0.2679 0.106 Uiso 1 1 calc R
C39 C 0.9420(3) 0.6437(3) 0.40861(19) 0.0723(8) Uani 1 1 d .
H39A H 0.9410 0.7239 0.4073 0.108 Uiso 1 1 calc R
H39B H 0.9750 0.6250 0.3636 0.108 Uiso 1 1 calc R
H39C H 1.0062 0.6427 0.4558 0.108 Uiso 1 1 calc R
C13 C 0.2780(3) 0.9534(3) 0.21664(15) 0.0619(7) Uani 1 1 d .
H13 H 0.2861 1.0223 0.2472 0.074 Uiso 1 1 calc R
C14 C 0.1445(3) 0.8542(3) 0.19641(17) 0.0656(7) Uani 1 1 d .
C3 C 0.5575(3) 0.7877(2) -0.11020(14) 0.0553(6) Uani 1 1 d .
H3 H 0.6358 0.8250 -0.1341 0.066 Uiso 1 1 calc R
C16 C 0.2545(3) 0.7514(2) 0.12721(15) 0.0549(6) Uani 1 1 d .
C15 C 0.1343(3) 0.7515(3) 0.15097(16) 0.0649(7) Uani 1 1 d .
H15 H 0.0461 0.6830 0.1368 0.078 Uiso 1 1 calc R
C24 C 0.2517(3) -0.0172(2) 0.43322(15) 0.0564(6) Uani 1 1 d .
H24 H 0.2438 -0.0958 0.4183 0.068 Uiso 1 1 calc R
C42 C 0.5940(3) 0.2542(2) 0.64796(15) 0.0577(6) Uani 1 1 d .
H42 H 0.6302 0.2350 0.6963 0.069 Uiso 1 1 calc R
C18 C 0.4091(2) 0.7118(2) 0.05944(14) 0.0518(6) Uani 1 1 d .
C44 C 0.5032(3) 0.0973(2) 0.41718(17) 0.0596(6) Uani 1 1 d .
H44A H 0.5073 0.0183 0.4122 0.089 Uiso 1 1 calc R
H44B H 0.5912 0.1556 0.4504 0.089 Uiso 1 1 calc R
H44C H 0.4920 0.1252 0.3661 0.089 Uiso 1 1 calc R
C25 C 0.1411(3) 0.0081(2) 0.43952(16) 0.0575(6) Uani 1 1 d .
H25 H 0.0453 -0.0494 0.4309 0.069 Uiso 1 1 calc R
C28 C -0.0458(2) 0.2682(2) 0.34131(14) 0.0502(6) Uani 1 1 d .
C7 C 0.8502(3) 1.0912(2) 0.14041(16) 0.0569(6) Uani 1 1 d .
H7 H 0.9176 1.1496 0.1806 0.068 Uiso 1 1 calc R
C6 C 0.8797(2) 1.0909(2) 0.06564(16) 0.0532(6) Uani 1 1 d .
C2 C 0.4358(3) 0.6901(2) -0.14114(16) 0.0585(6) Uani 1 1 d .
H2 H 0.4145 0.6516 -0.1920 0.070 Uiso 1 1 calc R
C12 C 0.4013(3) 0.9546(2) 0.19300(14) 0.0538(6) Uani 1 1 d .
H12 H 0.4898 1.0226 0.2076 0.065 Uiso 1 1 calc R
C41 C 0.6738(3) 0.3339(2) 0.60618(14) 0.0528(6) Uani 1 1 d .
H41 H 0.7740 0.3769 0.6193 0.063 Uiso 1 1 calc R
N5 N 0.4603(2) 0.61431(18) 0.06873(14) 0.0625(6) Uani 1 1 d .
C11 C 0.3886(2) 0.8523(2) 0.14735(13) 0.0481(5) Uani 1 1 d .
C8 C 0.7226(3) 1.0065(2) 0.15614(15) 0.0530(6) Uani 1 1 d .
H8 H 0.7059 1.0082 0.2069 0.064 Uiso 1 1 calc R
N1 N 0.3439(2) 0.65262(18) -0.08772(13) 0.0597(6) Uani 1 1 d .
C29 C 0.0622(2) 0.3537(2) 0.30992(14) 0.0527(6) Uani 1 1 d .
H29 H 0.0387 0.4056 0.2767 0.063 Uiso 1 1 calc R
C36 C 0.7912(2) 0.54847(19) 0.40726(15) 0.0484(5) Uani 1 1 d .
N4 N 0.2639(2) 0.65868(18) 0.07822(13) 0.0614(6) Uani 1 1 d .
C1 C 0.4023(2) 0.7522(2) -0.02331(14) 0.0508(6) Uani 1 1 d .
H1 H 0.3459 0.8022 -0.0299 0.061 Uiso 1 1 calc R
N2 N 0.5468(2) 0.82422(18) -0.03536(12) 0.0558(5) Uani 1 1 d .
C26 C 0.1309(2) 0.20366(19) 0.40909(12) 0.0418(5) Uani 1 1 d .
C27 C -0.0097(2) 0.1919(2) 0.39240(14) 0.0496(5) Uani 1 1 d .
H27 H -0.0798 0.1339 0.4148 0.059 Uiso 1 1 calc R
C30 C 0.2041(2) 0.3652(2) 0.32591(13) 0.0471(5) Uani 1 1 d .
H30 H 0.2743 0.4228 0.3034 0.056 Uiso 1 1 calc R
C5 C 0.7768(2) 1.0024(2) 0.00686(15) 0.0518(6) Uani 1 1 d .
H5 H 0.7949 1.0011 -0.0436 0.062 Uiso 1 1 calc R
C4 C 0.6475(2) 0.91596(19) 0.02147(13) 0.0463(5) Uani 1 1 d .
C35 C 0.6828(2) 0.5175(2) 0.34009(14) 0.0493(5) Uani 1 1 d .
H35 H 0.7034 0.5561 0.2952 0.059 Uiso 1 1 calc R
C9 C 0.6185(2) 0.91867(19) 0.09771(13) 0.0457(5) Uani 1 1 d .
C23 C 0.3484(2) 0.19271(18) 0.46474(12) 0.0405(5) Uani 1 1 d .
C31 C 0.2385(2) 0.28873(19) 0.37626(12) 0.0404(5) Uani 1 1 d .
C34 C 0.5447(2) 0.4302(2) 0.33895(13) 0.0458(5) Uani 1 1 d .
H34 H 0.4742 0.4097 0.2930 0.055 Uiso 1 1 calc R
N10 N 0.4480(2) 0.20185(18) 0.61039(11) 0.0527(5) Uani 1 1 d .
C40 C 0.4336(2) 0.27068(19) 0.54385(12) 0.0422(5) Uani 1 1 d .
H40 H 0.3893 0.3262 0.5565 0.051 Uiso 1 1 calc R
N3 N 0.4908(2) 0.82659(16) 0.11505(11) 0.0492(5) Uani 1 1 d .
C33 C 0.5093(2) 0.37272(18) 0.40499(13) 0.0393(5) Uani 1 1 d .
C37 C 0.7574(2) 0.49078(19) 0.47339(14) 0.0455(5) Uani 1 1 d .
H37 H 0.8293 0.5109 0.5187 0.055 Uiso 1 1 calc R
N6 N 0.3821(2) 0.08667(16) 0.45138(12) 0.0493(5) Uani 1 1 d .
N7 N 0.19043(18) 0.13829(16) 0.46173(11) 0.0452(4) Uani 1 1 d .
N9 N 0.58350(19) 0.34347(17) 0.53897(11) 0.0464(4) Uani 1 1 d .
C38 C 0.6181(2) 0.40304(18) 0.47406(12) 0.0396(5) Uani 1 1 d .
N8 N 0.37005(17) 0.27818(15) 0.40328(10) 0.0413(4) Uani 1 1 d .

loop_
_atom_site_aniso_label
_atom_site_aniso_U_11
_atom_site_aniso_U_22
_atom_site_aniso_U_33
_atom_site_aniso_U_23
_atom_site_aniso_U_13
_atom_site_aniso_U_12
C43 0.079(2) 0.093(2) 0.0687(19) 0.0409(17) 0.0273(16) 0.0286(17)
C21 0.080(2) 0.0613(17) 0.116(3) 0.0157(17) 0.0049(19) 0.0386(16)
C17 0.075(2) 0.116(3) 0.089(2) 0.011(2) 0.0223(18) 0.043(2)
C19 0.099(3) 0.0393(14) 0.121(3) 0.0176(16) 0.041(2) 0.0108(15)
C20 0.092(2) 0.0408(14) 0.114(3) 0.0222(15) 0.023(2) 0.0234(15)
C22 0.0641(17) 0.0681(18) 0.079(2) -0.0137(15) -0.0083(15) 0.0128(14)
C10 0.0548(16) 0.0623(17) 0.097(2) 0.0030(15) 0.0146(15) 0.0103(13)
C32 0.0496(14) 0.088(2) 0.0800(19) 0.0055(15) 0.0055(13) 0.0373(14)
C39 0.0518(15) 0.0687(17) 0.083(2) 0.0122(15) 0.0241(14) 0.0066(13)
C13 0.0724(17) 0.0663(16) 0.0508(15) 0.0067(12) 0.0079(12) 0.0346(14)
C14 0.0615(16) 0.0790(19) 0.0593(16) 0.0159(14) 0.0147(13) 0.0307(14)
C3 0.0650(15) 0.0539(14) 0.0473(13) 0.0024(10) 0.0060(11) 0.0275(12)
C16 0.0585(14) 0.0477(13) 0.0509(14) 0.0090(10) 0.0080(11) 0.0153(11)
C15 0.0561(15) 0.0643(16) 0.0651(17) 0.0147(13) 0.0114(12) 0.0154(13)
C24 0.0591(15) 0.0369(11) 0.0662(16) 0.0048(10) 0.0114(12) 0.0135(11)
C42 0.0652(15) 0.0547(14) 0.0482(14) 0.0130(11) -0.0019(11) 0.0250(12)
C18 0.0505(13) 0.0373(11) 0.0576(14) 0.0021(10) 0.0033(10) 0.0115(10)
C44 0.0534(14) 0.0532(14) 0.0761(18) 0.0016(12) 0.0132(12) 0.0264(11)
C25 0.0486(13) 0.0403(12) 0.0745(17) 0.0147(11) 0.0137(12) 0.0081(10)
C28 0.0432(12) 0.0581(14) 0.0484(13) -0.0021(10) 0.0026(10) 0.0234(11)
C7 0.0532(14) 0.0423(12) 0.0626(16) -0.0033(11) -0.0043(11) 0.0141(10)
C6 0.0472(13) 0.0411(12) 0.0679(16) 0.0045(11) 0.0059(11) 0.0173(10)
C2 0.0690(16) 0.0532(14) 0.0517(14) -0.0027(11) 0.0002(12) 0.0293(12)
C12 0.0603(14) 0.0472(13) 0.0495(14) 0.0080(10) 0.0039(11) 0.0206(11)
C41 0.0482(13) 0.0532(13) 0.0515(14) 0.0071(11) -0.0021(10) 0.0204(11)
N5 0.0685(14) 0.0386(10) 0.0752(15) 0.0079(10) 0.0024(11) 0.0220(10)
C11 0.0538(13) 0.0441(12) 0.0436(12) 0.0114(9) 0.0067(10) 0.0183(10)
C8 0.0589(14) 0.0431(12) 0.0506(14) 0.0018(10) 0.0035(11) 0.0179(11)
N1 0.0592(12) 0.0479(11) 0.0595(13) -0.0085(9) -0.0044(10) 0.0171(9)
C29 0.0515(13) 0.0575(14) 0.0491(13) 0.0051(11) -0.0004(10) 0.0268(11)
C36 0.0435(12) 0.0385(11) 0.0634(15) 0.0053(10) 0.0194(11) 0.0137(9)
N4 0.0598(13) 0.0420(11) 0.0701(14) 0.0042(10) 0.0138(11) 0.0085(9)
C1 0.0528(13) 0.0405(11) 0.0520(13) -0.0012(10) 0.0000(10) 0.0169(10)
N2 0.0532(11) 0.0502(11) 0.0497(12) -0.0017(9) 0.0056(9) 0.0094(9)
C26 0.0407(11) 0.0415(11) 0.0411(11) 0.0050(9) 0.0075(9) 0.0152(9)
C27 0.0385(11) 0.0520(13) 0.0532(13) 0.0014(10) 0.0099(10) 0.0138(10)
C30 0.0450(12) 0.0464(12) 0.0458(12) 0.0074(9) 0.0055(9) 0.0163(10)
C5 0.0515(13) 0.0465(12) 0.0567(14) 0.0073(10) 0.0091(11) 0.0205(10)
C4 0.0469(12) 0.0369(11) 0.0519(13) 0.0043(9) 0.0013(10) 0.0179(9)
C35 0.0528(13) 0.0475(12) 0.0516(13) 0.0124(10) 0.0220(11) 0.0197(10)
C9 0.0470(12) 0.0349(10) 0.0499(13) 0.0065(9) 0.0023(10) 0.0146(9)
C23 0.0377(10) 0.0401(11) 0.0448(12) 0.0091(9) 0.0119(9) 0.0157(9)
C31 0.0371(10) 0.0407(11) 0.0396(11) 0.0004(8) 0.0043(8) 0.0139(9)
C34 0.0433(12) 0.0490(12) 0.0456(12) 0.0088(10) 0.0119(9) 0.0183(10)
N10 0.0586(12) 0.0503(11) 0.0474(11) 0.0178(9) 0.0093(9) 0.0205(9)
C40 0.0458(11) 0.0388(11) 0.0419(11) 0.0105(9) 0.0104(9) 0.0163(9)
N3 0.0528(11) 0.0378(9) 0.0492(11) 0.0043(8) 0.0077(9) 0.0119(8)
C33 0.0363(10) 0.0370(10) 0.0454(12) 0.0042(8) 0.0108(8) 0.0149(8)
C37 0.0396(11) 0.0408(11) 0.0517(13) -0.0004(9) 0.0046(9) 0.0145(9)
N6 0.0493(11) 0.0386(9) 0.0624(12) 0.0059(8) 0.0161(9) 0.0186(8)
N7 0.0377(9) 0.0438(10) 0.0512(11) 0.0109(8) 0.0109(8) 0.0129(8)
N9 0.0397(9) 0.0475(10) 0.0443(10) 0.0106(8) 0.0039(8) 0.0116(8)
C38 0.0417(11) 0.0350(10) 0.0437(11) 0.0050(8) 0.0104(9) 0.0169(8)
N8 0.0353(9) 0.0420(9) 0.0441(10) 0.0103(7) 0.0072(7) 0.0134(7)

loop_
_atom_type_symbol
_atom_type_description
_atom_type_scat_dispersion_real
_atom_type_scat_dispersion_imag
_atom_type_scat_source
C C 0.0033 0.0016 'International Tables Vol C Tables 4.2.6.8 and 6.1.1.4'
H H 0.0000 0.0000 'International Tables Vol C Tables 4.2.6.8 and 6.1.1.4'
N N 0.0061 0.0033 'International Tables Vol C Tables 4.2.6.8 and 6.1.1.4'

loop_
_geom_angle_atom_site_label_1
_geom_angle_atom_site_label_2
_geom_angle_atom_site_label_3
_geom_angle
C20 C19 N4 110.0(3)
C19 C20 N5 112.4(3)
C14 C13 C12 122.7(3)
C13 C14 C15 118.0(3)
C13 C14 C17 120.9(3)
C15 C14 C17 121.1(3)
C2 C3 N2 107.9(2)
C15 C16 C11 121.8(2)
C15 C16 N4 128.1(2)
C11 C16 N4 110.1(2)
C16 C15 C14 119.9(2)
C25 C24 N6 112.3(2)
C41 C42 N10 111.4(2)
N5 C18 N4 104.53(18)
N5 C18 N3 116.61(19)
N4 C18 N3 104.80(19)
N5 C18 C1 113.1(2)
N4 C18 C1 111.0(2)
N3 C18 C1 106.43(17)
C24 C25 N7 109.7(2)
C29 C28 C27 118.5(2)
C29 C28 C32 121.4(2)
C27 C28 C32 120.1(2)
C8 C7 C6 121.1(2)
C7 C6 C5 118.1(2)
C7 C6 C10 121.5(2)
C5 C6 C10 120.5(3)
C3 C2 N1 111.5(2)
C11 C12 C13 118.4(2)
C42 C41 N9 108.9(2)
C20 N5 C21 119.6(3)
C20 N5 C18 107.0(2)
C21 N5 C18 121.5(2)
C12 C11 C16 119.2(2)
C12 C11 N3 131.5(2)
C16 C11 N3 109.3(2)
C7 C8 C9 121.3(2)
C2 N1 C22 120.5(2)
C2 N1 C1 106.21(19)
C22 N1 C1 117.3(2)
C30 C29 C28 122.8(2)
C37 C36 C35 118.4(2)
C37 C36 C39 120.6(2)
C35 C36 C39 121.0(2)
C16 N4 C19 119.3(2)
C16 N4 C18 106.67(18)
C19 N4 C18 105.3(2)
N2 C1 N1 102.82(19)
N2 C1 C18 110.22(19)
N1 C1 C18 115.58(19)
C4 N2 C3 129.9(2)
C4 N2 C1 120.8(2)
C3 N2 C1 109.17(19)
C27 C26 C31 122.1(2)
C27 C26 N7 127.5(2)
C31 C26 N7 110.36(18)
C26 C27 C28 119.0(2)
C31 C30 C29 118.2(2)
C6 C5 C4 121.8(2)
N2 C4 C5 122.6(2)
N2 C4 C9 118.0(2)
C5 C4 C9 119.3(2)
C34 C35 C36 120.9(2)
C8 C9 C4 118.4(2)
C8 C9 N3 121.2(2)
C4 C9 N3 120.20(19)
N6 C23 N7 104.41(16)
N6 C23 N8 115.91(17)
N7 C23 N8 105.11(16)
N6 C23 C40 112.64(17)
N7 C23 C40 111.47(17)
N8 C23 C40 107.08(16)
C30 C31 C26 119.43(19)
C30 C31 N8 131.49(19)
C26 C31 N8 109.08(18)
C35 C34 C33 121.2(2)
C42 N10 C43 119.8(2)
C42 N10 C40 106.91(18)
C43 N10 C40 117.4(2)
N10 C40 N9 102.83(17)
N10 C40 C23 115.86(17)
N9 C40 C23 110.00(17)
C11 N3 C9 124.07(18)
C11 N3 C18 107.05(18)
C9 N3 C18 118.83(19)
C34 C33 C38 118.84(19)
C34 C33 N8 121.64(19)
C38 C33 N8 119.36(18)
C36 C37 C38 121.8(2)
C24 N6 C44 121.7(2)
C24 N6 C23 107.37(18)
C44 N6 C23 121.36(18)
C26 N7 C25 116.60(18)
C26 N7 C23 106.52(16)
C25 N7 C23 105.84(17)
C38 N9 C41 129.89(19)
C38 N9 C40 121.43(17)
C41 N9 C40 108.60(18)
N9 C38 C37 122.47(19)
N9 C38 C33 118.70(18)
C37 C38 C33 118.83(19)
C31 N8 C33 124.57(17)
C31 N8 C23 108.06(16)
C33 N8 C23 120.11(16)

loop_
_geom_bond_atom_site_label_1
_geom_bond_atom_site_label_2
_geom_bond_distance
C43 N10 1.444(3)
C21 N5 1.436(3)
C17 C14 1.512(4)
C19 C20 1.294(5)
C19 N4 1.443(4)
C20 N5 1.386(4)
C22 N1 1.440(3)
C10 C6 1.512(3)
C32 C28 1.509(3)
C39 C36 1.507(3)
C13 C14 1.382(4)
C13 C12 1.398(4)
C14 C15 1.393(4)
C3 C2 1.328(3)
C3 N2 1.396(3)
C16 C15 1.373(4)
C16 C11 1.394(3)
C16 N4 1.419(3)
C24 C25 1.310(3)
C24 N6 1.388(3)
C42 C41 1.316(3)
C42 N10 1.397(3)
C18 N5 1.456(3)
C18 N4 1.473(3)
C18 N3 1.491(3)
C18 C1 1.528(3)
C44 N6 1.437(3)
C25 N7 1.440(3)
C28 C29 1.383(3)
C28 C27 1.397(3)
C7 C8 1.379(3)
C7 C6 1.386(4)
C6 C5 1.390(3)
C2 N1 1.398(3)
C12 C11 1.381(3)
C41 N9 1.395(3)
C11 N3 1.405(3)
C8 C9 1.387(3)
N1 C1 1.460(3)
C29 C30 1.387(3)
C36 C37 1.382(3)
C36 C35 1.388(3)
C1 N2 1.447(3)
N2 C4 1.381(3)
C26 C27 1.372(3)
C26 C31 1.392(3)
C26 N7 1.429(3)
C30 C31 1.383(3)
C5 C4 1.391(3)
C4 C9 1.411(3)
C35 C34 1.381(3)
C9 N3 1.424(3)
C23 N6 1.459(3)
C23 N7 1.480(3)
C23 N8 1.480(3)
C23 C40 1.538(3)
C31 N8 1.408(3)
C34 C33 1.383(3)
N10 C40 1.456(3)
C40 N9 1.456(3)
C33 C38 1.413(3)
C33 N8 1.419(2)
C37 C38 1.398(3)
N9 C38 1.374(3)
